data_4131425
loop_
_publ_author_name
'Ferguson, Devin M.'
'Bour, James R.'
'Canty, Allan J.'
'Kampf, Jeff W.'
'Sanford, Melanie S.'

_publ_section_title
;
 Stoichiometric and Catalytic Aryl-Perfluoroalkyl Coupling at
 Tri-tert-butylphosphine Palladium(II) Complexes.
;
_journal_issue 34
_journal_name_full 'Journal of the American Chemical Society'
_journal_page_first 11662
_journal_page_last 11665
_journal_paper_doi 10.1021/jacs.7b05216
_journal_volume 139
_journal_year 2017
_chemical_formula_moiety 'C20 H32 F5 P Pd'
_chemical_formula_sum 'C20 H32 F5 P Pd'
_chemical_formula_weight 504.82
_space_group_crystal_system orthorhombic
_space_group_IT_number 61
_space_group_name_Hall '-P 2ac 2ab'
_space_group_name_H-M_alt 'P b c a'
_atom_sites_solution_hydrogens geom
_audit_creation_method SHELXL-2014/6
_cell_angle_alpha 90
_cell_angle_beta 90
_cell_angle_gamma 90
_cell_formula_units_Z 8
_cell_length_a 16.80637(13)
_cell_length_b 14.39046(10)
_cell_length_c 18.03556(14)
_cell_measurement_reflns_used 44062
_cell_measurement_temperature 85(2)
_cell_measurement_theta_max 69.1120
_cell_measurement_theta_min 4.7110
_cell_volume 4361.93(6)
_computing_cell_refinement 'CrysAlisPro 1.171.38.41 (Rigaku OD, 2015)'
_computing_data_collection 'CrystalClear-SM Expert 2.0 r16 (Rigaku, 2014)'
_computing_data_reduction 'CrysAlisPro 1.171.38.41 (Rigaku OD, 2015)'
_computing_molecular_graphics 'Bruker SHELXTL'
_computing_publication_material 'Bruker SHELXTL'
_computing_structure_refinement 'SHELXL-2014/6 (Sheldrick, 2014)'
_computing_structure_solution 'SHELXT (Sheldrick, 2014)'
_diffrn_ambient_temperature 85(2)
_diffrn_measured_fraction_theta_full 1.000
_diffrn_measured_fraction_theta_max 0.996
_diffrn_measurement_device_type 'Rigaku Saturn 944+ CCD'
_diffrn_measurement_method '\w scans'
_diffrn_radiation_type CuK\a
_diffrn_radiation_wavelength 1.54184
_diffrn_reflns_av_R_equivalents 0.0512
_diffrn_reflns_av_unetI/netI 0.0170
_diffrn_reflns_Laue_measured_fraction_full 1.000
_diffrn_reflns_Laue_measured_fraction_max 0.996
_diffrn_reflns_limit_h_max 20
_diffrn_reflns_limit_h_min -20
_diffrn_reflns_limit_k_max 17
_diffrn_reflns_limit_k_min -17
_diffrn_reflns_limit_l_max 21
_diffrn_reflns_limit_l_min -20
_diffrn_reflns_number 64362
_diffrn_reflns_point_group_measured_fraction_full 1.000
_diffrn_reflns_point_group_measured_fraction_max 0.996
_diffrn_reflns_theta_full 67.684
_diffrn_reflns_theta_max 69.434
_diffrn_reflns_theta_min 4.730
_diffrn_source 'micro-focus rotating anode'
_exptl_absorpt_coefficient_mu 7.958
_exptl_absorpt_correction_T_max 1.00000
_exptl_absorpt_correction_T_min 0.55148
_exptl_absorpt_correction_type multi-scan
_exptl_absorpt_process_details
; 
CrysAlisPro 1.171.38.41 (Rigaku Oxford Diffraction, 2015) 
Empirical absorption correction using spherical harmonics, 
 implemented in SCALE3 ABSPACK scaling algorithm. 
;
_exptl_crystal_colour yellow
_exptl_crystal_density_diffrn 1.537
_exptl_crystal_description plate
_exptl_crystal_F_000 2064
_exptl_crystal_size_max 0.140
_exptl_crystal_size_mid 0.080
_exptl_crystal_size_min 0.070
_refine_diff_density_max 0.897
_refine_diff_density_min -0.787
_refine_diff_density_rms 0.082
_refine_ls_extinction_coef 0.00027(3)
_refine_ls_extinction_expression Fc^*^=kFc[1+0.001xFc^2^\l^3^/sin(2\q)]^-1/4^
_refine_ls_extinction_method SHELXL
_refine_ls_goodness_of_fit_ref 1.093
_refine_ls_hydrogen_treatment constr
_refine_ls_matrix_type full
_refine_ls_number_parameters 254
_refine_ls_number_reflns 4073
_refine_ls_number_restraints 0
_refine_ls_restrained_S_all 1.093
_refine_ls_R_factor_all 0.0235
_refine_ls_R_factor_gt 0.0235
_refine_ls_shift/su_max 0.002
_refine_ls_shift/su_mean 0.000
_refine_ls_structure_factor_coef Fsqd
_refine_ls_weighting_details 'w=1/[\s^2^(Fo^2^)+(0.0318P)^2^+3.4928P] where P=(Fo^2^+2Fc^2^)/3'
_refine_ls_weighting_scheme calc
_refine_ls_wR_factor_gt 0.0598
_refine_ls_wR_factor_ref 0.0598
_reflns_Friedel_coverage 0.000
_reflns_number_gt 4057
_reflns_number_total 4073
_reflns_threshold_expression 'I > 2\s(I)'
_cod_data_source_file ja7b05216_si_003.cif
_cod_data_source_block dmf4178
_cod_database_code 4131425
_shelx_space_group_comment
; 
The symmetry employed for this shelxl refinement is uniquely defined 
by the following loop, which should always be used as a source of 
symmetry information in preference to the above space-group names. 
They are only intended as comments. 
;
_shelx_estimated_absorpt_t_min 0.402
_shelx_estimated_absorpt_t_max 0.606
_shelxl_version_number 2014/6

loop_
_space_group_symop_operation_xyz
'x, y, z'
'-x+1/2, -y, z+1/2'
'-x, y+1/2, -z+1/2'
'x+1/2, -y+1/2, -z'
'-x, -y, -z'
'x-1/2, y, -z-1/2'
'x, -y-1/2, z-1/2'
'-x-1/2, y-1/2, z'

loop_
_atom_site_label
_atom_site_type_symbol
_atom_site_fract_x
_atom_site_fract_y
_atom_site_fract_z
_atom_site_U_iso_or_equiv
_atom_site_adp_type
_atom_site_occupancy
_atom_site_site_symmetry_order
_atom_site_calc_flag
_atom_site_refinement_flags_posn
_atom_site_refinement_flags_adp
Pd1 Pd 0.35155(2) 0.57327(2) 0.56488(2) 0.01565(7) Uani 1 1 d . .
P1 P 0.34622(2) 0.59579(3) 0.70045(2) 0.01159(10) Uani 1 1 d . .
F1 F 0.28505(8) 0.42264(8) 0.47879(7) 0.0364(3) Uani 1 1 d . .
F2 F 0.19830(7) 0.51862(9) 0.51861(8) 0.0383(3) Uani 1 1 d . .
F3 F 0.25019(9) 0.41835(9) 0.59201(7) 0.0417(4) Uani 1 1 d . .
F4 F 0.30961(8) 0.61411(9) 0.41308(6) 0.0335(3) Uani 1 1 d . .
F5 F 0.40888(8) 0.51721(9) 0.42000(7) 0.0355(3) Uani 1 1 d . .
C1 C 0.26903(12) 0.47899(13) 0.53719(10) 0.0236(4) Uani 1 1 d . .
C2 C 0.37338(14) 0.58963(14) 0.45653(11) 0.0257(4) Uani 1 1 d . .
C3 C 0.42928(12) 0.66865(14) 0.46732(10) 0.0236(4) Uani 1 1 d . .
C4 C 0.39828(12) 0.75681(14) 0.48348(10) 0.0242(4) Uani 1 1 d . .
H4 H 0.3424 0.7662 0.4851 0.029 Uiso 1 1 calc R U
C5 C 0.44965(13) 0.83019(14) 0.49713(11) 0.0286(4) Uani 1 1 d . .
H5 H 0.4287 0.8899 0.5082 0.034 Uiso 1 1 calc R U
C6 C 0.53093(13) 0.81713(16) 0.49480(11) 0.0316(5) Uani 1 1 d . .
H6 H 0.5658 0.8680 0.5033 0.038 Uiso 1 1 calc R U
C7 C 0.56193(13) 0.72932(16) 0.48002(11) 0.0316(5) Uani 1 1 d . .
H7 H 0.6179 0.7204 0.4789 0.038 Uiso 1 1 calc R U
C8 C 0.51164(13) 0.65503(15) 0.46693(10) 0.0274(4) Uani 1 1 d . .
H8 H 0.5330 0.5950 0.4577 0.033 Uiso 1 1 calc R U
C9 C 0.24117(10) 0.62157(12) 0.73448(10) 0.0176(4) Uani 1 1 d . .
C10 C 0.19632(11) 0.67382(13) 0.67246(11) 0.0220(4) Uani 1 1 d . .
H10A H 0.1407 0.6829 0.6872 0.033 Uiso 1 1 calc R U
H10B H 0.1983 0.6373 0.6266 0.033 Uiso 1 1 calc R U
H10C H 0.2214 0.7344 0.6642 0.033 Uiso 1 1 calc R U
C11 C 0.19577(11) 0.52954(13) 0.74553(12) 0.0248(4) Uani 1 1 d . .
H11A H 0.2202 0.4943 0.7861 0.037 Uiso 1 1 calc R U
H11B H 0.1981 0.4929 0.6998 0.037 Uiso 1 1 calc R U
H11C H 0.1401 0.5429 0.7578 0.037 Uiso 1 1 calc R U
C12 C 0.23587(11) 0.67701(13) 0.80714(11) 0.0223(4) Uani 1 1 d . .
H12A H 0.1800 0.6838 0.8215 0.034 Uiso 1 1 calc R U
H12B H 0.2595 0.7386 0.7999 0.034 Uiso 1 1 calc R U
H12C H 0.2648 0.6440 0.8463 0.034 Uiso 1 1 calc R U
C13 C 0.38958(10) 0.49806(12) 0.75851(9) 0.0152(3) Uani 1 1 d . .
C14 C 0.35883(11) 0.40467(13) 0.72830(11) 0.0205(4) Uani 1 1 d . .
H14A H 0.3818 0.3537 0.7573 0.031 Uiso 1 1 calc R U
H14B H 0.3745 0.3981 0.6762 0.031 Uiso 1 1 calc R U
H14C H 0.3007 0.4028 0.7322 0.031 Uiso 1 1 calc R U
C15 C 0.37282(12) 0.50367(13) 0.84236(10) 0.0210(4) Uani 1 1 d . .
H15A H 0.3156 0.4963 0.8512 0.032 Uiso 1 1 calc R U
H15B H 0.3903 0.5642 0.8613 0.032 Uiso 1 1 calc R U
H15C H 0.4019 0.4541 0.8680 0.032 Uiso 1 1 calc R U
C16 C 0.48003(10) 0.49513(13) 0.74790(11) 0.0216(4) Uani 1 1 d . .
H16A H 0.5041 0.5497 0.7715 0.032 Uiso 1 1 calc R U
H16B H 0.4925 0.4953 0.6948 0.032 Uiso 1 1 calc R U
H16C H 0.5014 0.4385 0.7706 0.032 Uiso 1 1 calc R U
C17 C 0.41004(10) 0.70394(11) 0.71464(9) 0.0142(3) Uani 1 1 d . .
C18 C 0.36470(11) 0.78758(12) 0.68287(10) 0.0189(4) Uani 1 1 d . .
H18A H 0.3200 0.8030 0.7156 0.028 Uiso 1 1 calc R U
H18B H 0.3445 0.7721 0.6334 0.028 Uiso 1 1 calc R U
H18C H 0.4006 0.8410 0.6794 0.028 Uiso 1 1 calc R U
C19 C 0.48633(10) 0.69449(12) 0.66784(10) 0.0182(4) Uani 1 1 d . .
H19A H 0.5152 0.7536 0.6681 0.027 Uiso 1 1 calc R U
H19B H 0.4721 0.6782 0.6168 0.027 Uiso 1 1 calc R U
H19C H 0.5201 0.6457 0.6889 0.027 Uiso 1 1 calc R U
C20 C 0.43362(11) 0.72640(13) 0.79493(10) 0.0194(4) Uani 1 1 d . .
H20A H 0.4630 0.7852 0.7962 0.029 Uiso 1 1 calc R U
H20B H 0.4673 0.6765 0.8144 0.029 Uiso 1 1 calc R U
H20C H 0.3856 0.7318 0.8254 0.029 Uiso 1 1 calc R U

loop_
_atom_site_aniso_label
_atom_site_aniso_U_11
_atom_site_aniso_U_22
_atom_site_aniso_U_33
_atom_site_aniso_U_23
_atom_site_aniso_U_13
_atom_site_aniso_U_12
Pd1 0.01910(10) 0.01610(10) 0.01175(10) 0.00005(4) -0.00082(4) -0.00236(4)
P1 0.0113(2) 0.0120(2) 0.0114(2) 0.00014(16) -0.00052(14) -0.00024(14)
F1 0.0438(8) 0.0314(7) 0.0339(7) -0.0141(5) 0.0007(6) -0.0091(5)
F2 0.0264(6) 0.0389(7) 0.0495(8) -0.0063(6) -0.0125(6) -0.0032(5)
F3 0.0558(9) 0.0425(8) 0.0267(6) 0.0096(5) -0.0108(6) -0.0308(6)
F4 0.0403(7) 0.0413(7) 0.0188(5) 0.0059(5) -0.0102(5) -0.0099(6)
F5 0.0519(8) 0.0320(6) 0.0225(6) -0.0086(5) 0.0109(6) -0.0045(6)
C1 0.0278(10) 0.0250(9) 0.0180(9) -0.0005(7) -0.0036(8) -0.0038(8)
C2 0.0332(11) 0.0266(10) 0.0174(9) -0.0008(8) 0.0001(9) -0.0011(9)
C3 0.0329(10) 0.0282(10) 0.0097(8) 0.0037(7) 0.0011(7) -0.0019(8)
C4 0.0304(10) 0.0288(10) 0.0134(8) 0.0049(7) -0.0001(7) 0.0012(8)
C5 0.0429(12) 0.0263(10) 0.0167(9) 0.0050(8) 0.0005(8) -0.0011(9)
C6 0.0385(12) 0.0358(11) 0.0205(10) 0.0036(8) 0.0030(9) -0.0120(9)
C7 0.0277(10) 0.0441(12) 0.0230(10) 0.0038(9) 0.0057(8) -0.0028(9)
C8 0.0322(11) 0.0329(11) 0.0171(9) 0.0028(8) 0.0054(8) 0.0024(8)
C9 0.0115(8) 0.0178(8) 0.0236(9) 0.0012(7) 0.0014(7) 0.0011(6)
C10 0.0163(8) 0.0198(9) 0.0298(10) -0.0012(7) -0.0045(7) 0.0033(7)
C11 0.0124(8) 0.0228(9) 0.0391(11) 0.0041(8) 0.0020(8) -0.0021(7)
C12 0.0189(9) 0.0250(10) 0.0231(9) -0.0005(7) 0.0065(7) 0.0038(7)
C13 0.0151(8) 0.0138(8) 0.0168(8) 0.0016(6) -0.0013(6) 0.0012(6)
C14 0.0214(9) 0.0140(8) 0.0262(10) 0.0008(7) -0.0021(7) 0.0002(7)
C15 0.0243(9) 0.0221(9) 0.0167(9) 0.0050(7) -0.0019(7) -0.0006(7)
C16 0.0165(9) 0.0207(9) 0.0275(9) 0.0026(7) -0.0012(7) 0.0036(7)
C17 0.0145(8) 0.0144(8) 0.0138(8) 0.0000(6) -0.0007(6) -0.0029(6)
C18 0.0205(9) 0.0146(9) 0.0216(9) 0.0011(7) -0.0005(7) -0.0006(7)
C19 0.0156(8) 0.0220(9) 0.0171(8) 0.0019(7) 0.0007(7) -0.0035(7)
C20 0.0222(9) 0.0210(9) 0.0149(8) -0.0016(7) -0.0027(7) -0.0039(7)

loop_
_atom_type_symbol
_atom_type_description
_atom_type_scat_dispersion_real
_atom_type_scat_dispersion_imag
_atom_type_scat_source
C C 0.0181 0.0091 'International Tables Vol C Tables 4.2.6.8 and 6.1.1.4'
H H 0.0000 0.0000 'International Tables Vol C Tables 4.2.6.8 and 6.1.1.4'
F F 0.0727 0.0534 'International Tables Vol C Tables 4.2.6.8 and 6.1.1.4'
P P 0.2955 0.4335 'International Tables Vol C Tables 4.2.6.8 and 6.1.1.4'
Pd Pd 0.1215 3.9337 'International Tables Vol C Tables 4.2.6.8 and 6.1.1.4'

loop_
_geom_angle_atom_site_label_1
_geom_angle_atom_site_label_2
_geom_angle_atom_site_label_3
_geom_angle
C2 Pd1 C1 87.89(8)
C2 Pd1 P1 163.36(6)
C1 Pd1 P1 108.10(6)
C13 P1 C9 108.79(8)
C13 P1 C17 108.33(7)
C9 P1 C17 108.60(8)
C13 P1 Pd1 115.79(6)
C9 P1 Pd1 112.23(6)
C17 P1 Pd1 102.69(5)
F3 C1 F1 103.17(15)
F3 C1 F2 104.20(16)
F1 C1 F2 103.46(15)
F3 C1 Pd1 114.57(12)
F1 C1 Pd1 117.45(13)
F2 C1 Pd1 112.48(13)
F5 C2 F4 105.11(16)
F5 C2 C3 111.69(18)
F4 C2 C3 111.80(16)
F5 C2 Pd1 117.37(14)
F4 C2 Pd1 116.36(15)
C3 C2 Pd1 94.47(12)
C8 C3 C4 119.72(19)
C8 C3 C2 121.16(19)
C4 C3 C2 118.96(18)
C5 C4 C3 119.67(19)
C5 C4 H4 120.2
C3 C4 H4 120.2
C6 C5 C4 120.5(2)
C6 C5 H5 119.8
C4 C5 H5 119.8
C5 C6 C7 120.0(2)
C5 C6 H6 120.0
C7 C6 H6 120.0
C8 C7 C6 120.4(2)
C8 C7 H7 119.8
C6 C7 H7 119.8
C7 C8 C3 119.7(2)
C7 C8 H8 120.1
C3 C8 H8 120.1
C12 C9 C11 107.89(15)
C12 C9 C10 109.67(14)
C11 C9 C10 105.69(15)
C12 C9 P1 115.43(12)
C11 C9 P1 109.45(12)
C10 C9 P1 108.28(12)
C9 C10 H10A 109.5
C9 C10 H10B 109.5
H10A C10 H10B 109.5
C9 C10 H10C 109.5
H10A C10 H10C 109.5
H10B C10 H10C 109.5
C9 C11 H11A 109.5
C9 C11 H11B 109.5
H11A C11 H11B 109.5
C9 C11 H11C 109.5
H11A C11 H11C 109.5
H11B C11 H11C 109.5
C9 C12 H12A 109.5
C9 C12 H12B 109.5
H12A C12 H12B 109.5
C9 C12 H12C 109.5
H12A C12 H12C 109.5
H12B C12 H12C 109.5
C16 C13 C14 105.35(14)
C16 C13 C15 107.78(14)
C14 C13 C15 109.38(15)
C16 C13 P1 109.40(12)
C14 C13 P1 108.82(12)
C15 C13 P1 115.62(12)
C13 C14 H14A 109.5
C13 C14 H14B 109.5
H14A C14 H14B 109.5
C13 C14 H14C 109.5
H14A C14 H14C 109.5
H14B C14 H14C 109.5
C13 C15 H15A 109.5
C13 C15 H15B 109.5
H15A C15 H15B 109.5
C13 C15 H15C 109.5
H15A C15 H15C 109.5
H15B C15 H15C 109.5
C13 C16 H16A 109.5
C13 C16 H16B 109.5
H16A C16 H16B 109.5
C13 C16 H16C 109.5
H16A C16 H16C 109.5
H16B C16 H16C 109.5
C18 C17 C20 108.36(14)
C18 C17 C19 106.12(14)
C20 C17 C19 108.68(14)
C18 C17 P1 108.09(11)
C20 C17 P1 116.32(12)
C19 C17 P1 108.81(11)
C17 C18 H18A 109.5
C17 C18 H18B 109.5
H18A C18 H18B 109.5
C17 C18 H18C 109.5
H18A C18 H18C 109.5
H18B C18 H18C 109.5
C17 C19 H19A 109.5
C17 C19 H19B 109.5
H19A C19 H19B 109.5
C17 C19 H19C 109.5
H19A C19 H19C 109.5
H19B C19 H19C 109.5
C17 C20 H20A 109.5
C17 C20 H20B 109.5
H20A C20 H20B 109.5
C17 C20 H20C 109.5
H20A C20 H20C 109.5
H20B C20 H20C 109.5

loop_
_geom_bond_atom_site_label_1
_geom_bond_atom_site_label_2
_geom_bond_distance
Pd1 C2 2.002(2)
Pd1 C1 2.0034(19)
Pd1 P1 2.4681(4)
P1 C13 1.8988(17)
P1 C9 1.9056(17)
P1 C17 1.9074(17)
F1 C1 1.356(2)
F2 C1 1.360(2)
F3 C1 1.356(2)
F4 C2 1.374(3)
F5 C2 1.370(2)
C2 C3 1.488(3)
C3 C8 1.398(3)
C3 C4 1.402(3)
C4 C5 1.386(3)
C4 H4 0.9500
C5 C6 1.380(3)
C5 H5 0.9500
C6 C7 1.393(3)
C6 H6 0.9500
C7 C8 1.383(3)
C7 H7 0.9500
C8 H8 0.9500
C9 C12 1.537(3)
C9 C11 1.541(2)
C9 C10 1.544(2)
C10 H10A 0.9800
C10 H10B 0.9800
C10 H10C 0.9800
C11 H11A 0.9800
C11 H11B 0.9800
C11 H11C 0.9800
C12 H12A 0.9800
C12 H12B 0.9800
C12 H12C 0.9800
C13 C16 1.533(2)
C13 C14 1.539(2)
C13 C15 1.540(2)
C14 H14A 0.9800
C14 H14B 0.9800
C14 H14C 0.9800
C15 H15A 0.9800
C15 H15B 0.9800
C15 H15C 0.9800
C16 H16A 0.9800
C16 H16B 0.9800
C16 H16C 0.9800
C17 C18 1.535(2)
C17 C20 1.536(2)
C17 C19 1.541(2)
C18 H18A 0.9800
C18 H18B 0.9800
C18 H18C 0.9800
C19 H19A 0.9800
C19 H19B 0.9800
C19 H19C 0.9800
C20 H20A 0.9800
C20 H20B 0.9800
C20 H20C 0.9800

loop_
_geom_torsion_atom_site_label_1
_geom_torsion_atom_site_label_2
_geom_torsion_atom_site_label_3
_geom_torsion_atom_site_label_4
_geom_torsion
F5 C2 C3 C8 -23.1(3)
F4 C2 C3 C8 -140.55(18)
Pd1 C2 C3 C8 98.73(17)
F5 C2 C3 C4 161.59(16)
F4 C2 C3 C4 44.1(2)
Pd1 C2 C3 C4 -76.59(17)
C8 C3 C4 C5 1.6(3)
C2 C3 C4 C5 176.98(17)
C3 C4 C5 C6 0.1(3)
C4 C5 C6 C7 -1.2(3)
C5 C6 C7 C8 0.6(3)
C6 C7 C8 C3 1.1(3)
C4 C3 C8 C7 -2.2(3)
C2 C3 C8 C7 -177.47(18)
C9 P1 C13 C16 -163.79(12)
C17 P1 C13 C16 -45.91(14)
Pd1 P1 C13 C16 68.74(13)
C9 P1 C13 C14 81.59(13)
C17 P1 C13 C14 -160.52(12)
Pd1 P1 C13 C14 -45.87(13)
C9 P1 C13 C15 -41.93(15)
C17 P1 C13 C15 75.96(14)
Pd1 P1 C13 C15 -169.39(11)
